data_7032757
loop_
_publ_author_name
'Wang, Yong'
'Ma, Xiao'
'Hu, Shengmin'
'Wen, Yuehong'
'Xue, Zhenzhen'
'Zhu, Xiaoquan'
'Zhang, Xudong'
'Sheng, Tianlu'
'Wu, Xintao'

_publ_section_title
;
 Syntheses, crystal structures, MMCT and magnetic properties of four
 one-dimensional cyanide-bridged complexes comprised of M(II)-CN-Fe(III)
 (M = Fe, Ru, Os).
;
_journal_issue 46
_journal_name_full 'Dalton transactions (Cambridge, England : 2003)'
_journal_page_first 17453
_journal_page_last 17462
_journal_paper_doi 10.1039/c4dt02272f
_journal_volume 43
_journal_year 2014
_chemical_formula_sum 'C22 H16 N6 O7 Os'
_chemical_formula_weight 666.61
_chemical_name_systematic
; 
 ? 
;
_space_group_IT_number 15
_symmetry_cell_setting monoclinic
_symmetry_space_group_name_Hall '-C 2yc'
_symmetry_space_group_name_H-M 'C 1 2/c 1'
_atom_sites_solution_hydrogens geom
_atom_sites_solution_primary direct
_atom_sites_solution_secondary difmap
_audit_creation_method SHELXL-97
_cell_angle_alpha 90.00
_cell_angle_beta 112.366(5)
_cell_angle_gamma 90.00
_cell_formula_units_Z 8
_cell_length_a 26.832(3)
_cell_length_b 14.7225(10)
_cell_length_c 14.7702(12)
_cell_measurement_reflns_used 9046
_cell_measurement_temperature 123(2)
_cell_measurement_theta_max 27.4855
_cell_measurement_theta_min 2.3975
_cell_volume 5395.8(9)
_computing_cell_refinement 'CrystalClear (Rigaku Inc., 2008)'
_computing_data_collection 'CrystalClear (Rigaku Inc., 2008)'
_computing_data_reduction 'CrystalClear (Rigaku Inc., 2008)'
_computing_molecular_graphics 'Bruker SHELXTL'
_computing_publication_material 'Bruker SHELXTL'
_computing_structure_refinement 'SHELXL-97 (Sheldrick, 2008)'
_computing_structure_solution 'SHELXS-97 (Sheldrick, 2008)'
_diffrn_ambient_temperature 123(2)
_diffrn_detector_area_resol_mean 28.5714
_diffrn_measured_fraction_theta_full 0.951
_diffrn_measured_fraction_theta_max 0.951
_diffrn_measurement_device_type Saturn724+
_diffrn_measurement_method CCD_Profile_fitting
_diffrn_radiation_monochromator graphite
_diffrn_radiation_source 'fine-focus sealed tube'
_diffrn_radiation_type MoK\a
_diffrn_radiation_wavelength 0.71073
_diffrn_reflns_av_R_equivalents 0.0543
_diffrn_reflns_av_sigmaI/netI 0.0332
_diffrn_reflns_limit_h_max 34
_diffrn_reflns_limit_h_min -34
_diffrn_reflns_limit_k_max 19
_diffrn_reflns_limit_k_min -19
_diffrn_reflns_limit_l_max 19
_diffrn_reflns_limit_l_min -18
_diffrn_reflns_number 18205
_diffrn_reflns_theta_full 27.48
_diffrn_reflns_theta_max 27.48
_diffrn_reflns_theta_min 2.72
_exptl_absorpt_coefficient_mu 4.775
_exptl_absorpt_correction_T_max 1.0000
_exptl_absorpt_correction_T_min 0.7602
_exptl_absorpt_correction_type multi-scan
_exptl_absorpt_process_details 'RIGAKU/MSC(2004), CrystalClear Version 1.3.6'
_exptl_crystal_colour Brown
_exptl_crystal_density_diffrn 1.641
_exptl_crystal_density_method 'not measured'
_exptl_crystal_description prism
_exptl_crystal_F_000 2576
_exptl_crystal_size_max 0.268
_exptl_crystal_size_mid 0.147
_exptl_crystal_size_min 0.135
_refine_diff_density_max 3.527
_refine_diff_density_min -1.982
_refine_diff_density_rms 0.263
_refine_ls_extinction_method none
_refine_ls_goodness_of_fit_ref 1.058
_refine_ls_hydrogen_treatment constr
_refine_ls_matrix_type full
_refine_ls_number_parameters 325
_refine_ls_number_reflns 5880
_refine_ls_number_restraints 18
_refine_ls_restrained_S_all 1.064
_refine_ls_R_factor_all 0.0569
_refine_ls_R_factor_gt 0.0552
_refine_ls_shift/su_max 0.001
_refine_ls_shift/su_mean 0.000
_refine_ls_structure_factor_coef Fsqd
_refine_ls_weighting_details 'calc w=1/[\s^2^(Fo^2^)+(0.1126P)^2^+66.0054P] where P=(Fo^2^+2Fc^2^)/3'
_refine_ls_weighting_scheme calc
_refine_ls_wR_factor_gt 0.1642
_refine_ls_wR_factor_ref 0.1664
_reflns_number_gt 5617
_reflns_number_total 5880
_reflns_threshold_expression >2sigma(I)
_cod_data_source_file c4dt02272f2.cif
_cod_data_source_block a
_cod_depositor_comments
;
The following automatic conversions were performed:

'_exptl_absorpt_correction_type' value 'Multi-scan' changed to
'multi-scan' according to
/usr/data/users/saulius/crontab/automatic-downloads/rss-feeds/RSC/lib/dictionaries/cif_core.dic
dictionary named 'cif_core.dic' version 2.4.2 from 2011-04-26.

Automatic conversion script
Id: cif_fix_values 2827 2014-09-09 07:05:25Z andrius 

 Adding full bibliography for 7032756--7032760.cif.
;
_cod_original_cell_volume 5395.9(8)
_cod_original_sg_symbol_H-M C2/c
_cod_database_code 7032757

loop_
_symmetry_equiv_pos_as_xyz
'x, y, z'
'-x, y, -z+1/2'
'x+1/2, y+1/2, z'
'-x+1/2, y+1/2, -z+1/2'
'-x, -y, -z'
'x, -y, z-1/2'
'-x+1/2, -y+1/2, -z'
'x+1/2, -y+1/2, z-1/2'

loop_
_atom_site_label
_atom_site_type_symbol
_atom_site_fract_x
_atom_site_fract_y
_atom_site_fract_z
_atom_site_U_iso_or_equiv
_atom_site_adp_type
_atom_site_occupancy
_atom_site_symmetry_multiplicity
_atom_site_calc_flag
_atom_site_refinement_flags
Os1 Os 0.360929(8) -0.112499(14) 0.949574(16) 0.01395(13) Uani 1 1 d .
C1 C 0.2862(3) -0.0708(5) 0.8670(5) 0.0266(14) Uani 1 1 d .
C2 C 0.3805(3) -0.1161(4) 0.8327(5) 0.0167(13) Uani 1 1 d .
C3 C 0.4624(3) -0.2227(5) 1.0723(5) 0.0222(12) Uani 1 1 d .
H3A H 0.4417 -0.2734 1.0438 0.027 Uiso 1 1 calc R
C4 C 0.5137(3) -0.2360(5) 1.1394(6) 0.0294(15) Uani 1 1 d .
H4A H 0.5271 -0.2945 1.1563 0.035 Uiso 1 1 calc R
C5 C 0.5454(3) -0.1614(5) 1.1817(6) 0.0281(15) Uani 1 1 d .
H5A H 0.5803 -0.1691 1.2272 0.034 Uiso 1 1 calc R
C6 C 0.5242(3) -0.0749(5) 1.1549(5) 0.0260(14) Uani 1 1 d .
H6A H 0.5448 -0.0238 1.1823 0.031 Uiso 1 1 calc R
C7 C 0.4717(3) -0.0657(4) 1.0867(4) 0.0187(12) Uani 1 1 d .
C8 C 0.4443(3) 0.0218(4) 1.0545(5) 0.0207(12) Uani 1 1 d .
C9 C 0.4693(4) 0.1055(5) 1.0854(7) 0.0294(18) Uani 1 1 d .
H9A H 0.5051 0.1080 1.1284 0.035 Uiso 1 1 calc R
C10 C 0.4404(4) 0.1851(5) 1.0515(6) 0.0337(17) Uani 1 1 d .
H10A H 0.4566 0.2415 1.0707 0.040 Uiso 1 1 calc R
C11 C 0.3875(4) 0.1791(5) 0.9892(6) 0.0337(16) Uani 1 1 d .
H11A H 0.3671 0.2314 0.9667 0.040 Uiso 1 1 calc R
C12 C 0.3648(3) 0.0950(6) 0.9604(5) 0.0237(14) Uani 1 1 d .
H12A H 0.3288 0.0919 0.9182 0.028 Uiso 1 1 calc R
C22 C 0.3343(3) -0.0632(5) 1.1304(5) 0.0231(13) Uani 1 1 d .
H22A H 0.3438 -0.0042 1.1215 0.028 Uiso 1 1 calc R
C21 C 0.3173(3) -0.0806(5) 1.2057(5) 0.0264(14) Uani 1 1 d .
H21A H 0.3163 -0.0339 1.2474 0.032 Uiso 1 1 calc R
C20 C 0.3019(3) -0.1668(6) 1.2193(5) 0.0287(15) Uani 1 1 d .
H20A H 0.2898 -0.1790 1.2693 0.034 Uiso 1 1 calc R
C19 C 0.3048(3) -0.2355(5) 1.1571(5) 0.0261(14) Uani 1 1 d .
H19A H 0.2954 -0.2947 1.1659 0.031 Uiso 1 1 calc R
C18 C 0.3220(2) -0.2151(4) 1.0808(5) 0.0194(12) Uani 1 1 d .
C17 C 0.3244(2) -0.2818(4) 1.0086(5) 0.0206(12) Uani 1 1 d .
C16 C 0.3137(3) -0.3740(5) 1.0136(6) 0.0286(16) Uani 1 1 d .
H16A H 0.3058 -0.3967 1.0653 0.034 Uiso 1 1 calc R
C15 C 0.3153(3) -0.4309(5) 0.9405(6) 0.0323(16) Uani 1 1 d .
H15A H 0.3085 -0.4927 0.9424 0.039 Uiso 1 1 calc R
C14 C 0.3270(3) -0.3950(5) 0.8640(7) 0.0301(17) Uani 1 1 d .
H14A H 0.3268 -0.4319 0.8128 0.036 Uiso 1 1 calc R
C13 C 0.3388(3) -0.3045(4) 0.8650(5) 0.0239(13) Uani 1 1 d .
H13A H 0.3478 -0.2813 0.8146 0.029 Uiso 1 1 calc R
N1 N 0.2441(3) -0.0414(6) 0.8264(6) 0.051(2) Uani 1 1 d .
N2 N 0.3913(3) -0.1251(4) 0.7641(5) 0.0264(13) Uani 1 1 d .
N3 N 0.4407(2) -0.1404(4) 1.0460(4) 0.0175(10) Uani 1 1 d .
N4 N 0.3924(2) 0.0163(3) 0.9905(4) 0.0176(10) Uani 1 1 d .
N6 N 0.3376(2) -0.1298(4) 1.0682(4) 0.0167(10) Uani 1 1 d .
N5 N 0.3379(2) -0.2471(4) 0.9364(4) 0.0186(10) Uani 1 1 d .
O1 O 0.0493(2) 0.2085(4) 0.7371(4) 0.0343(12) Uani 1 1 d .
O2 O 0.2183(4) -0.1280(7) 0.4183(7) 0.077(3) Uani 1 1 d .
O3 O 0.0314(5) 0.1083(5) 0.5674(8) 0.077(3) Uani 1 1 d .
O4 O 0.1063(5) 0.0914(7) 0.8831(9) 0.091(3) Uani 1 1 d U
O5 O 0.4293(5) 0.4366(8) 0.9621(10) 0.105(4) Uani 1 1 d U
O6 O 0.3053(6) 0.3642(10) 0.8494(11) 0.124(5) Uani 1 1 d U
O7 O 0.2148(5) 0.3149(8) 0.8901(7) 0.104(4) Uani 1 1 d .

loop_
_atom_site_aniso_label
_atom_site_aniso_U_11
_atom_site_aniso_U_22
_atom_site_aniso_U_33
_atom_site_aniso_U_23
_atom_site_aniso_U_13
_atom_site_aniso_U_12
Os1 0.01060(18) 0.01360(18) 0.01884(19) 0.00026(7) 0.00694(13) -0.00182(6)
C1 0.016(3) 0.029(3) 0.035(4) 0.016(3) 0.011(3) -0.002(3)
C2 0.010(3) 0.016(3) 0.016(3) -0.0004(19) -0.003(2) -0.0033(19)
C3 0.017(3) 0.022(3) 0.029(3) 0.001(3) 0.011(3) 0.000(2)
C4 0.020(3) 0.031(3) 0.038(4) 0.004(3) 0.012(3) 0.007(3)
C5 0.011(3) 0.040(4) 0.034(4) 0.001(3) 0.009(3) -0.002(3)
C6 0.018(3) 0.028(3) 0.030(3) -0.002(3) 0.007(3) -0.008(3)
C7 0.019(3) 0.021(3) 0.018(3) -0.002(2) 0.008(2) -0.006(2)
C8 0.020(3) 0.024(3) 0.021(3) -0.003(2) 0.012(2) -0.006(2)
C9 0.033(4) 0.027(4) 0.033(4) -0.011(3) 0.018(4) -0.015(3)
C10 0.052(5) 0.020(3) 0.036(4) -0.007(3) 0.024(4) -0.011(3)
C11 0.048(5) 0.019(3) 0.033(4) 0.000(3) 0.013(3) 0.002(3)
C12 0.031(4) 0.019(3) 0.023(3) 0.000(2) 0.013(3) 0.003(2)
C22 0.023(3) 0.023(3) 0.029(3) 0.002(3) 0.016(3) 0.006(2)
C21 0.020(3) 0.035(4) 0.028(3) -0.001(3) 0.012(3) 0.001(3)
C20 0.020(3) 0.048(4) 0.017(3) 0.000(3) 0.007(3) -0.009(3)
C19 0.024(3) 0.031(3) 0.021(3) 0.004(3) 0.006(3) -0.010(3)
C18 0.012(3) 0.025(3) 0.023(3) 0.000(2) 0.009(2) -0.006(2)
C17 0.016(3) 0.022(3) 0.020(3) 0.000(2) 0.002(2) -0.007(2)
C16 0.025(4) 0.028(3) 0.029(4) 0.001(3) 0.005(3) -0.008(3)
C15 0.030(4) 0.017(3) 0.042(4) 0.001(3) 0.005(3) -0.006(3)
C14 0.027(4) 0.020(3) 0.042(5) -0.006(3) 0.012(3) -0.003(2)
C13 0.021(3) 0.023(3) 0.026(3) -0.005(3) 0.007(3) -0.003(2)
N1 0.024(3) 0.070(6) 0.059(5) 0.039(4) 0.015(3) 0.004(3)
N2 0.029(3) 0.024(3) 0.031(3) 0.002(2) 0.017(3) -0.002(2)
N3 0.013(2) 0.018(2) 0.020(2) -0.002(2) 0.006(2) -0.003(2)
N4 0.019(2) 0.016(2) 0.020(2) -0.0012(19) 0.010(2) -0.0035(19)
N6 0.009(2) 0.021(2) 0.014(2) 0.003(2) -0.002(2) 0.001(2)
N5 0.013(2) 0.017(2) 0.023(3) 0.000(2) 0.005(2) -0.0030(18)
O1 0.027(3) 0.032(3) 0.045(3) 0.003(2) 0.015(2) -0.001(2)
O2 0.064(6) 0.091(6) 0.061(5) 0.010(4) 0.006(4) -0.030(5)
O3 0.102(9) 0.059(6) 0.082(7) -0.005(4) 0.050(7) -0.005(4)
O4 0.071(6) 0.069(5) 0.110(7) 0.022(5) 0.008(5) -0.023(5)
O5 0.084(6) 0.069(5) 0.142(8) 0.019(6) 0.021(6) 0.016(5)
O6 0.129(9) 0.107(7) 0.119(8) -0.019(6) 0.027(7) 0.013(7)
O7 0.107(9) 0.106(8) 0.062(6) 0.012(6) -0.009(6) 0.023(7)

loop_
_atom_type_symbol
_atom_type_description
_atom_type_scat_dispersion_real
_atom_type_scat_dispersion_imag
_atom_type_scat_source
C C 0.0033 0.0016 'International Tables Vol C Tables 4.2.6.8 and 6.1.1.4'
H H 0.0000 0.0000 'International Tables Vol C Tables 4.2.6.8 and 6.1.1.4'
N N 0.0061 0.0033 'International Tables Vol C Tables 4.2.6.8 and 6.1.1.4'
O O 0.0106 0.0060 'International Tables Vol C Tables 4.2.6.8 and 6.1.1.4'
Os Os -1.2165 7.6030 'International Tables Vol C Tables 4.2.6.8 and 6.1.1.4'

loop_
_geom_angle_atom_site_label_1
_geom_angle_atom_site_label_2
_geom_angle_atom_site_label_3
_geom_angle
C2 Os1 C1 90.8(3)
C2 Os1 N5 93.5(2)
C1 Os1 N5 92.4(2)
C2 Os1 N4 93.7(2)
C1 Os1 N4 95.7(3)
N5 Os1 N4 169.0(2)
C2 Os1 N6 171.2(2)
C1 Os1 N6 89.8(2)
N5 Os1 N6 77.7(2)
N4 Os1 N6 94.9(2)
C2 Os1 N3 92.6(2)
C1 Os1 N3 172.7(3)
N5 Os1 N3 93.9(2)
N4 Os1 N3 77.6(2)
N6 Os1 N3 87.8(2)
N1 C1 Os1 173.8(8)
N2 C2 Os1 175.0(5)
N3 C3 C4 123.1(6)
N3 C3 H3A 118.4
C4 C3 H3A 118.4
C3 C4 C5 119.2(7)
C3 C4 H4A 120.4
C5 C4 H4A 120.4
C4 C5 C6 119.0(7)
C4 C5 H5A 120.5
C6 C5 H5A 120.5
C5 C6 C7 119.1(6)
C5 C6 H6A 120.4
C7 C6 H6A 120.4
N3 C7 C6 121.1(6)
N3 C7 C8 114.6(6)
C6 C7 C8 124.3(6)
N4 C8 C9 121.3(7)
N4 C8 C7 115.3(5)
C9 C8 C7 123.4(7)
C10 C9 C8 119.7(8)
C10 C9 H9A 120.2
C8 C9 H9A 120.2
C11 C10 C9 118.7(7)
C11 C10 H10A 120.6
C9 C10 H10A 120.6
C10 C11 C12 119.4(7)
C10 C11 H11A 120.3
C12 C11 H11A 120.3
N4 C12 C11 123.1(7)
N4 C12 H12A 118.4
C11 C12 H12A 118.4
N6 C22 C21 122.4(7)
N6 C22 H22A 118.8
C21 C22 H22A 118.8
C20 C21 C22 120.0(7)
C20 C21 H21A 120.0
C22 C21 H21A 120.0
C21 C20 C19 118.8(6)
C21 C20 H20A 120.6
C19 C20 H20A 120.6
C20 C19 C18 119.6(6)
C20 C19 H19A 120.2
C18 C19 H19A 120.2
N6 C18 C19 121.4(6)
N6 C18 C17 114.6(5)
C19 C18 C17 124.0(6)
N5 C17 C16 122.2(6)
N5 C17 C18 114.8(5)
C16 C17 C18 123.0(6)
C15 C16 C17 118.8(7)
C15 C16 H16A 120.6
C17 C16 H16A 120.6
C16 C15 C14 119.2(7)
C16 C15 H15A 120.4
C14 C15 H15A 120.4
C13 C14 C15 119.1(7)
C13 C14 H14A 120.4
C15 C14 H14A 120.4
N5 C13 C14 122.7(7)
N5 C13 H13A 118.6
C14 C13 H13A 118.6
C3 N3 C7 118.4(6)
C3 N3 Os1 126.2(4)
C7 N3 Os1 115.4(4)
C12 N4 C8 117.7(6)
C12 N4 Os1 125.2(5)
C8 N4 Os1 117.1(4)
C18 N6 C22 117.8(6)
C18 N6 Os1 115.7(4)
C22 N6 Os1 126.3(5)
C17 N5 C13 117.9(6)
C17 N5 Os1 116.7(4)
C13 N5 Os1 125.2(4)

loop_
_geom_bond_atom_site_label_1
_geom_bond_atom_site_label_2
_geom_bond_distance
Os1 C2 1.987(8)
Os1 C1 2.006(7)
Os1 N5 2.064(5)
Os1 N4 2.069(5)
Os1 N6 2.089(6)
Os1 N3 2.112(5)
C1 N1 1.143(10)
C2 N2 1.163(11)
C3 N3 1.337(8)
C3 C4 1.371(9)
C3 H3A 0.9300
C4 C5 1.383(11)
C4 H4A 0.9300
C5 C6 1.390(11)
C5 H5A 0.9300
C6 C7 1.392(9)
C6 H6A 0.9300
C7 N3 1.371(8)
C7 C8 1.469(9)
C8 N4 1.356(8)
C8 C9 1.393(9)
C9 C10 1.391(12)
C9 H9A 0.9300
C10 C11 1.368(13)
C10 H10A 0.9300
C11 C12 1.374(11)
C11 H11A 0.9300
C12 N4 1.356(9)
C12 H12A 0.9300
C22 N6 1.369(9)
C22 C21 1.377(9)
C22 H22A 0.9300
C21 C20 1.373(11)
C21 H21A 0.9300
C20 C19 1.388(11)
C20 H20A 0.9300
C19 C18 1.402(9)
C19 H19A 0.9300
C18 N6 1.360(8)
C18 C17 1.470(9)
C17 N5 1.349(8)
C17 C16 1.395(10)
C16 C15 1.380(12)
C16 H16A 0.9300
C15 C14 1.388(12)
C15 H15A 0.9300
C14 C13 1.368(9)
C14 H14A 0.9300
C13 N5 1.359(8)
C13 H13A 0.9300
